data_4035014
loop_
_publ_author_name
'Kohn, Daniel R.'
'Gawel, Przemyslaw'
'Xiong, Yaoyao'
'Christensen, Kirsten E.'
'Anderson, Harry L.'

_publ_section_title
;
 Synthesis of Polyynes Using Dicobalt Masking Groups.
;
_journal_issue 4
_journal_name_full 'The Journal of organic chemistry'
_journal_page_first 2077
_journal_page_last 2086
_journal_paper_doi 10.1021/acs.joc.7b03015
_journal_volume 83
_journal_year 2018
_chemical_formula_moiety 'C88 H87 Co4 O8 P4 Si2'
_chemical_formula_sum 'C88 H87 Co4 O8 P4 Si2'
_chemical_formula_weight 1688.45
_chemical_melting_point ?
_space_group_IT_number 14
_space_group_name_Hall '-P 2yn'
_space_group_name_H-M_alt 'P 1 21/n 1'
_symmetry_cell_setting monoclinic
_symmetry_space_group_name_Hall '-P 2yn'
_symmetry_space_group_name_H-M 'P 1 21/n 1'
_atom_sites_solution_hydrogens difmap
_atom_sites_solution_primary other
_audit_creation_date 2017-04-06
_audit_creation_method CRYSTALS_ver_14.61_build_6156
_cell_angle_alpha 90
_cell_angle_beta 98.528(5)
_cell_angle_gamma 90
_cell_formula_units_Z 4
_cell_length_a 14.4102(5)
_cell_length_b 16.2137(7)
_cell_length_c 37.474(2)
_cell_measurement_reflns_used 9331
_cell_measurement_temperature 100
_cell_measurement_theta_max 20
_cell_measurement_theta_min 2
_cell_volume 8658.7(7)
_computing_cell_refinement 'CrysAlisPro, (Agilent, 2011)'
_computing_data_collection 'Diamond GDA'
_computing_data_reduction 'CrysAlisPro, (Agilent, 2011)'
_computing_molecular_graphics 'CAMERON (Watkin et al., 1996)'
_computing_publication_material 'CRYSTALS (Betteridge et al., 2003)'
_computing_structure_refinement 'CRYSTALS (Betteridge et al., 2003)'
_computing_structure_solution 'Superflip (Palatinus & Chapuis, 2007)'
_diffrn_ambient_temperature 100
_diffrn_detector 'Pilatus 2M'
_diffrn_measured_fraction_theta_full 0.995
_diffrn_measured_fraction_theta_max 0.995
_diffrn_measurement_device 'Pilatus 2M detector on Crystal Logic diffractometer'
_diffrn_measurement_device_type 'Photon counting area detector'
_diffrn_measurement_method \w
_diffrn_radiation_monochromator Synchrotron
_diffrn_radiation_type Synchrotron
_diffrn_radiation_wavelength 0.68890
_diffrn_reflns_av_R_equivalents 0.170
_diffrn_reflns_av_sigmaI/netI 0.2427
_diffrn_reflns_limit_h_max 14
_diffrn_reflns_limit_h_min -14
_diffrn_reflns_limit_k_max 16
_diffrn_reflns_limit_k_min -16
_diffrn_reflns_limit_l_max 37
_diffrn_reflns_limit_l_min -37
_diffrn_reflns_number 65669
_diffrn_reflns_theta_full 20.200
_diffrn_reflns_theta_max 20.200
_diffrn_reflns_theta_min 1.556
_diffrn_source Synchrotron
_diffrn_standards_number 0
_exptl_absorpt_coefficient_mu 0.907
_exptl_absorpt_correction_T_max 0.99
_exptl_absorpt_correction_T_min 0.76
_exptl_absorpt_correction_type multi-scan
_exptl_absorpt_process_details 'DENZO/SCALEPACK (Otwinowski & Minor, 1997)'
_exptl_crystal_colour clear_intense_red
_exptl_crystal_density_diffrn 1.295
_exptl_crystal_density_meas ?
_exptl_crystal_density_method 'not measured'
_exptl_crystal_description plate
_exptl_crystal_F_000 3500
_exptl_crystal_size_max 0.035
_exptl_crystal_size_mid 0.025
_exptl_crystal_size_min 0.006
_refine_diff_density_max 0.97
_refine_diff_density_min -0.65
_refine_ls_extinction_method None
_refine_ls_goodness_of_fit_ref 1.0007
_refine_ls_hydrogen_treatment constr
_refine_ls_matrix_type full
_refine_ls_number_parameters 1068
_refine_ls_number_reflns 6963
_refine_ls_number_restraints 226
_refine_ls_R_factor_all 0.0976
_refine_ls_R_factor_gt 0.0564
_refine_ls_shift/su_max 0.0006396
_refine_ls_shift/su_mean 0.0000352
_refine_ls_structure_factor_coef Fsqd
_refine_ls_weighting_details
;
 Method, part 1, Chebychev polynomial, (Watkin, 1994, Prince, 1982) 
 [weight] = 1.0/[A~0~*T~0~(x)+A~1~*T~1~(x) ... +A~n-1~]*T~n-1~(x)] 
 where A~i~ are the Chebychev coefficients listed below and x= Fcalc/Fmax 
 Method = Robust Weighting (Prince, 1982) 
 W = [weight] * [1-(deltaF/6*sigmaF)^2^]^2^ 
 A~i~ are: 
 173. 247. 141. 52.4 8.29 
;
_refine_ls_weighting_scheme calc
_refine_ls_wR_factor_all 0.1529
_refine_ls_wR_factor_gt 0.1192
_refine_ls_wR_factor_ref 0.1529
_reflns_limit_h_max 14
_reflns_limit_h_min -14
_reflns_limit_k_max 16
_reflns_limit_k_min 0
_reflns_limit_l_max 37
_reflns_limit_l_min 0
_reflns_number_gt 4394
_reflns_number_total 9109
_reflns_threshold_expression I>2.0\s(I)
_oxford_diffrn_Wilson_B_factor 5.34
_oxford_diffrn_Wilson_scale 7.31
_oxford_refine_ls_r_factor_ref 0.0976
_oxford_refine_ls_scale 0.4878(9)
_oxford_reflns_number_all 6963
_oxford_reflns_threshold_expression_ref I>-3.0\s(I)
_oxford_structure_analysis_title DIA0256
_cod_data_source_file jo7b03015_si_002.cif
_cod_data_source_block 8b
_cod_depositor_comments
;
The following automatic conversions were performed:

data item '_chemical_melting_point' value 'not measured' was changed
to '?' -- the value is undefined or not given.

data item '_atom_sites_solution_primary' value 'Other' was changed to
'other' in accordance with the
/home/data/users/saulius/crontab/automatic-downloads/current/ACS/lib/dictionaries/cif_core.dic
dictionary named 'cif_core.dic' version 2.4.2 last updated on
2011-04-26.

data item '_exptl_crystal_density_meas' value 'not measured' was
changed to '?' -- the value is perceived as not measured.

Automatic conversion script
Id: cif_fix_values 6909 2019-04-08 15:41:33Z antanas 
;
_cod_original_sg_symbol_H-M 'P 21/n '
_cod_database_code 4035014
_platon_squeeze_void_probe_radius 1.20

loop_
_symmetry_equiv_pos_as_xyz
x,y,z
-x,-y,-z
x+1/2,-y+1/2,z+1/2
-x+1/2,y+1/2,-z+1/2

loop_
_atom_site_label
_atom_site_type_symbol
_atom_site_fract_x
_atom_site_fract_y
_atom_site_fract_z
_atom_site_U_iso_or_equiv
_atom_site_occupancy
_atom_site_adp_type
_atom_site_refinement_flags_posn
_atom_site_refinement_flags_adp
_atom_site_refinement_flags_occupancy
_atom_site_disorder_assembly
_atom_site_disorder_group
C1 C 0.7359(7) 0.9008(6) 0.8933(3) 0.0718 1.0000 Uani . . . . .
C2 C 0.7624(7) 0.8848(7) 0.9297(3) 0.0670 1.0000 Uani . . . . .
Co3 Co 0.86335(10) 0.94169(10) 0.90930(4) 0.0739 1.0000 Uani . . . . .
Co4 Co 0.80839(10) 0.79689(10) 0.89987(4) 0.0752 1.0000 Uani . . . . .
P5 P 0.8416(2) 0.78194(19) 0.84417(9) 0.0726 1.0000 Uani . . . . .
C6 C 0.9407(7) 0.8503(6) 0.8378(3) 0.0703 1.0000 Uani . . . . .
P7 P 0.9311(2) 0.95156(19) 0.85985(9) 0.0741 1.0000 Uani . . . . .
C11 C 0.9663(9) 0.9253(8) 0.9408(4) 0.0923 1.0000 Uani . . . . .
O12 O 1.0336(7) 0.9153(7) 0.9615(3) 0.1348 1.0000 Uani . . . . .
C13 C 0.8462(8) 1.0482(8) 0.9177(3) 0.0740 1.0000 Uani . . . . .
O14 O 0.8361(6) 1.1178(6) 0.9233(3) 0.1067 1.0000 Uani . . . . .
C15 C 0.7207(9) 0.7219(8) 0.9003(4) 0.0953 1.0000 Uani . . . . .
O16 O 0.6624(7) 0.6719(7) 0.9004(3) 0.1310 1.0000 Uani . . . . .
C17 C 0.9065(9) 0.7472(8) 0.9266(4) 0.0984 1.0000 Uani . . . . .
O18 O 0.9687(7) 0.7152(6) 0.9434(3) 0.1220 1.0000 Uani . . . . .
C21 C 0.8868(7) 0.6814(8) 0.8309(4) 0.0746 1.0000 Uani . . . . .
C22 C 0.8947(8) 0.6155(10) 0.8544(4) 0.0899 1.0000 Uani . . . . .
C23 C 0.9299(8) 0.5396(9) 0.8441(5) 0.0875 1.0000 Uani . . . . .
C24 C 0.9574(8) 0.5309(8) 0.8110(5) 0.0810 1.0000 Uani . . . . .
C25 C 0.9480(8) 0.5954(9) 0.7866(4) 0.0881 1.0000 Uani . . . . .
C26 C 0.9120(8) 0.6706(8) 0.7966(4) 0.0824 1.0000 Uani . . . . .
C31 C 0.7474(8) 0.8044(7) 0.8069(3) 0.0722 1.0000 Uani . . . . .
C32 C 0.7536(9) 0.8579(8) 0.7789(4) 0.0867 1.0000 Uani . . . . .
C33 C 0.6776(11) 0.8691(8) 0.7513(4) 0.0921 1.0000 Uani . . . . .
C34 C 0.5949(9) 0.8274(8) 0.7529(3) 0.0805 1.0000 Uani . . . . .
C35 C 0.5853(9) 0.7736(8) 0.7802(4) 0.0825 1.0000 Uani . . . . .
C36 C 0.6612(8) 0.7614(7) 0.8072(3) 0.0776 1.0000 Uani . . . . .
C41 C 0.8814(8) 1.0190(7) 0.8227(3) 0.0699 1.0000 Uani . . . . .
C42 C 0.7945(9) 1.0561(7) 0.8223(3) 0.0830 1.0000 Uani . . . . .
C43 C 0.7531(9) 1.1048(8) 0.7941(4) 0.0951 1.0000 Uani . . . . .
C44 C 0.8015(10) 1.1178(9) 0.7659(4) 0.1084 1.0000 Uani . . . . .
C45 C 0.8879(9) 1.0840(9) 0.7643(4) 0.0972 1.0000 Uani . . . . .
C46 C 0.9294(8) 1.0340(8) 0.7934(4) 0.0863 1.0000 Uani . . . . .
C51 C 1.0520(8) 0.9884(8) 0.8686(3) 0.0765 1.0000 Uani . . . . .
C52 C 1.0633(9) 1.0699(9) 0.8767(4) 0.1111 1.0000 Uani . . . . .
C53 C 1.1497(11) 1.1059(9) 0.8858(4) 0.1159 1.0000 Uani . . . . .
C54 C 1.2298(10) 1.0569(10) 0.8875(4) 0.1091 1.0000 Uani . . . . .
C55 C 1.2220(9) 0.9752(10) 0.8804(4) 0.1168 1.0000 Uani . . . . .
C56 C 1.1312(9) 0.9404(8) 0.8704(4) 0.1012 1.0000 Uani . . . . .
C61 C 0.6606(8) 0.9252(7) 0.8682(3) 0.0694 1.0000 Uani . . . . .
C62 C 0.5946(9) 0.9456(7) 0.8448(3) 0.0726 1.0000 Uani . . . . .
C63 C 0.5242(9) 0.9609(7) 0.8164(3) 0.0732 1.0000 Uani . . . . .
C64 C 0.4643(8) 0.9688(7) 0.7903(3) 0.0729 1.0000 Uani . . . . .
C65 C 0.3966(8) 0.9699(7) 0.7603(4) 0.0726 1.0000 Uani . . . . .
C66 C 0.3391(8) 0.9684(7) 0.7333(3) 0.0689 1.0000 Uani . . . . .
C67 C 0.2744(8) 0.9632(7) 0.7029(3) 0.0718 1.0000 Uani . . . . .
C68 C 0.2135(8) 0.9556(7) 0.6761(3) 0.0730 1.0000 Uani . . . . .
Si81 Si 0.7083(2) 0.8881(2) 0.97241(9) 0.0815 1.0000 Uani D U . . .
C82 C 0.6027(9) 0.8149(9) 0.9664(3) 0.0980 1.0000 Uani . . . . .
C83 C 0.5580(10) 0.8097(10) 1.0016(4) 0.1443 1.0000 Uani . . . . .
C84 C 0.5272(8) 0.8337(9) 0.9332(3) 0.1154 1.0000 Uani . . . . .
C85 C 0.6861(9) 0.9992(8) 0.9811(3) 0.0990 1.0000 Uani . . . . .
C86 C 0.6553(12) 1.0162(9) 1.0181(4) 0.1450 1.0000 Uani . . . . .
C87 C 0.6171(9) 1.0410(9) 0.9502(4) 0.1171 1.0000 Uani . . . . .
C88 C 0.7848(16) 0.8362(16) 1.0126(11) 0.0891 0.58(3) Uani D U P 2 1
C188 C 0.800(3) 0.8645(18) 1.0134(16) 0.0908 0.42(3) Uani D U P 2 2
C89 C 0.780(2) 0.7396(14) 1.0120(6) 0.1121 0.58(3) Uani D U P 2 1
C189 C 0.848(3) 0.779(2) 1.0089(9) 0.1020 0.42(3) Uani D U P 2 2
C90 C 0.8888(13) 0.8670(18) 1.0174(6) 0.0966 0.58(3) Uani D U P 2 1
C190 C 0.869(2) 0.939(2) 1.0242(9) 0.1006 0.42(3) Uani D U P 2 2
C201 C 0.1505(8) 0.9535(7) 0.6441(3) 0.0762 1.0000 Uani . . . . .
C202 C 0.0632(7) 0.9265(7) 0.6301(3) 0.0770 1.0000 Uani . U . . .
Co203 Co 0.15186(10) 0.91381(10) 0.59457(4) 0.0700 1.0000 Uani . . . . .
Co204 Co 0.08583(10) 1.04275(10) 0.61517(4) 0.0741 1.0000 Uani . . . . .
P205 P 0.21198(19) 1.1199(2) 0.61004(8) 0.0719 1.0000 Uani . . . . .
C206 C 0.3188(7) 1.0546(7) 0.6140(3) 0.0709 1.0000 Uani . . . . .
P207 P 0.29282(19) 0.9625(2) 0.58539(8) 0.0692 1.0000 Uani . . . . .
C211 C 0.1799(8) 0.8114(11) 0.5984(4) 0.0986 1.0000 Uani . . . . .
O212 O 0.2019(7) 0.7411(7) 0.5999(3) 0.1460 1.0000 Uani . . . . .
C213 C 0.0763(8) 0.9124(7) 0.5521(3) 0.0750 1.0000 Uani . . . . .
O214 O 0.0249(6) 0.9108(6) 0.5257(2) 0.1002 1.0000 Uani . . . . .
C215 C -0.0007(7) 1.0664(7) 0.5766(3) 0.0757 1.0000 Uani . . . . .
O216 O -0.0566(5) 1.0801(5) 0.5525(2) 0.0945 1.0000 Uani . . . . .
C217 C 0.0382(8) 1.0987(9) 0.6479(4) 0.0956 1.0000 Uani . . . . .
O218 O 0.0067(6) 1.1367(7) 0.6699(3) 0.1297 1.0000 Uani . . . . .
C221 C 0.2183(8) 1.1780(9) 0.5685(3) 0.0772 1.0000 Uani . . . . .
C222 C 0.2780(9) 1.2461(9) 0.5682(4) 0.0890 1.0000 Uani . . . . .
C223 C 0.2870(10) 1.2812(9) 0.5354(5) 0.1049 1.0000 Uani . . . . .
C224 C 0.2389(11) 1.2561(11) 0.5031(4) 0.1084 1.0000 Uani . . . . .
C225 C 0.1799(9) 1.1898(10) 0.5036(4) 0.0908 1.0000 Uani . . . . .
C226 C 0.1685(7) 1.1506(8) 0.5357(4) 0.0790 1.0000 Uani . . . . .
C231 C 0.2410(8) 1.1975(7) 0.6455(3) 0.0756 1.0000 Uani . . . . .
C232 C 0.3220(8) 1.1941(7) 0.6710(3) 0.0818 1.0000 Uani . . . . .
C233 C 0.3368(9) 1.2513(9) 0.6986(4) 0.0944 1.0000 Uani . . . . .
C234 C 0.2740(10) 1.3148(9) 0.7012(3) 0.0962 1.0000 Uani . . . . .
C235 C 0.1920(9) 1.3184(8) 0.6752(4) 0.1019 1.0000 Uani . . . . .
C236 C 0.1762(8) 1.2607(8) 0.6482(4) 0.0942 1.0000 Uani . . . . .
C241 C 0.3159(8) 0.9927(8) 0.5402(3) 0.0680 1.0000 Uani . . . . .
C242 C 0.2640(8) 0.9545(9) 0.5101(4) 0.0918 1.0000 Uani . . . . .
C243 C 0.2851(10) 0.9732(10) 0.4768(4) 0.1114 1.0000 Uani . . . . .
C244 C 0.3518(9) 1.0303(10) 0.4716(4) 0.0991 1.0000 Uani . . . . .
C245 C 0.4011(8) 1.0706(8) 0.5011(4) 0.0802 1.0000 Uani . . . . .
C246 C 0.3834(8) 1.0515(8) 0.5350(3) 0.0726 1.0000 Uani . . . . .
C251 C 0.3944(8) 0.8939(7) 0.5998(4) 0.0715 1.0000 Uani . . . . .
C252 C 0.4623(9) 0.8731(8) 0.5785(4) 0.0902 1.0000 Uani . . . . .
C253 C 0.5324(9) 0.8180(9) 0.5911(5) 0.0968 1.0000 Uani . . . . .
C254 C 0.5414(9) 0.7866(8) 0.6253(5) 0.0976 1.0000 Uani . . . . .
C255 C 0.4774(10) 0.8054(8) 0.6474(4) 0.0926 1.0000 Uani . . . . .
C256 C 0.4037(8) 0.8591(8) 0.6347(4) 0.0863 1.0000 Uani . . . . .
C282 C -0.1440(15) 0.8889(18) 0.6147(8) 0.1279 0.547(9) Uani D U P 1 1
C283 C -0.192(3) 0.966(2) 0.6313(13) 0.1938 0.547(9) Uani D U P 1 1
C284 C -0.2183(18) 0.8206(19) 0.6081(9) 0.1452 0.547(9) Uani D U P 1 1
C285 C 0.0023(17) 0.7446(12) 0.6362(6) 0.1194 0.547(9) Uani D U P 1 1
C286 C -0.063(2) 0.6809(18) 0.6496(9) 0.1685 0.547(9) Uani D U P 1 1
C287 C -0.0364(19) 0.7382(15) 0.5937(6) 0.1252 0.547(9) Uani D U P 1 1
C288 C -0.0455(18) 0.887(2) 0.6905(5) 0.1340 0.547(9) Uani D U P 1 1
C289 C 0.025(2) 0.905(2) 0.7221(7) 0.1717 0.547(9) Uani D U P 1 1
C290 C -0.127(2) 0.849(3) 0.7062(8) 0.1979 0.547(9) Uani D U P 1 1
C382 C -0.1075(19) 0.8140(19) 0.6062(7) 0.1178 0.453(9) Uani D U P 1 2
C383 C -0.189(3) 0.761(3) 0.6192(12) 0.1811 0.453(9) Uani D U P 1 2
C384 C -0.167(3) 0.882(2) 0.5851(10) 0.1745 0.453(9) Uani D U P 1 2
C385 C 0.0216(19) 0.7975(16) 0.6799(7) 0.1141 0.453(9) Uani D U P 1 2
C386 C -0.036(3) 0.728(2) 0.6937(10) 0.1569 0.453(9) Uani D U P 1 2
C387 C 0.047(2) 0.8505(18) 0.7128(7) 0.0903 0.453(9) Uani D U P 1 2
C388 C -0.1177(18) 0.9571(17) 0.6632(7) 0.1160 0.453(9) Uani D U P 1 2
C389 C -0.189(2) 0.927(2) 0.6864(9) 0.1429 0.453(9) Uani D U P 1 2
C390 C -0.167(3) 1.009(2) 0.6294(11) 0.1407 0.453(9) Uani D U P 1 2
Si381 Si -0.040(2) 0.8738(14) 0.6457(6) 0.0918 0.453(9) Uani D U P 1 2
Si281 Si -0.0308(17) 0.8565(12) 0.6437(5) 0.0918 0.547(9) Uani D U P 1 1
H61 H 0.9981 0.8242 0.8491 0.0841 1.0000 Uiso R . . . .
H62 H 0.9433 0.8582 0.8123 0.0840 1.0000 Uiso R . . . .
H221 H 0.8770 0.6211 0.8772 0.1079 1.0000 Uiso R . . . .
H231 H 0.9337 0.4954 0.8597 0.1051 1.0000 Uiso R . . . .
H241 H 0.9821 0.4812 0.8046 0.0968 1.0000 Uiso R . . . .
H251 H 0.9656 0.5892 0.7638 0.1060 1.0000 Uiso R . . . .
H261 H 0.9047 0.7144 0.7803 0.0989 1.0000 Uiso R . . . .
H321 H 0.8092 0.8870 0.7783 0.1039 1.0000 Uiso R . . . .
H331 H 0.6832 0.9044 0.7321 0.1100 1.0000 Uiso R . . . .
H341 H 0.5440 0.8363 0.7349 0.0969 1.0000 Uiso R . . . .
H351 H 0.5288 0.7460 0.7806 0.0990 1.0000 Uiso R . . . .
H361 H 0.6555 0.7250 0.8261 0.0930 1.0000 Uiso R . . . .
H421 H 0.7629 1.0479 0.8420 0.0999 1.0000 Uiso R . . . .
H431 H 0.6945 1.1282 0.7943 0.1140 1.0000 Uiso R . . . .
H441 H 0.7748 1.1513 0.7469 0.1301 1.0000 Uiso R . . . .
H451 H 0.9191 1.0932 0.7446 0.1170 1.0000 Uiso R . . . .
H461 H 0.9887 1.0113 0.7930 0.1030 1.0000 Uiso R . . . .
H521 H 1.0102 1.1025 0.8761 0.1330 1.0000 Uiso R . . . .
H531 H 1.1549 1.1624 0.8908 0.1391 1.0000 Uiso R . . . .
H541 H 1.2893 1.0803 0.8938 0.1309 1.0000 Uiso R . . . .
H551 H 1.2756 0.9417 0.8822 0.1401 1.0000 Uiso R . . . .
H561 H 1.1251 0.8848 0.8650 0.1210 1.0000 Uiso R . . . .
H821 H 0.6280 0.7600 0.9626 0.1180 1.0000 Uiso R . . . .
H832 H 0.5162 0.7636 0.9999 0.2160 1.0000 Uiso R . . . .
H831 H 0.6070 0.8024 1.0218 0.2160 1.0000 Uiso R . . . .
H833 H 0.5239 0.8597 1.0046 0.2160 1.0000 Uiso R . . . .
H842 H 0.4796 0.7920 0.9315 0.1728 1.0000 Uiso R . . . .
H841 H 0.4998 0.8871 0.9362 0.1729 1.0000 Uiso R . . . .
H843 H 0.5561 0.8332 0.9116 0.1729 1.0000 Uiso R . . . .
H851 H 0.7467 1.0276 0.9816 0.1191 1.0000 Uiso R . . . .
H862 H 0.6515 1.0748 1.0217 0.2169 1.0000 Uiso R . . . .
H861 H 0.7003 0.9930 1.0370 0.2170 1.0000 Uiso R . . . .
H863 H 0.5948 0.9919 1.0189 0.2169 1.0000 Uiso R . . . .
H872 H 0.6126 1.0988 0.9551 0.1760 1.0000 Uiso R . . . .
H871 H 0.5558 1.0163 0.9487 0.1759 1.0000 Uiso R . . . .
H873 H 0.6398 1.0339 0.9275 0.1759 1.0000 Uiso R . . . .
H881 H 0.7591 0.8540 1.0343 0.1070 0.58(3) Uiso R . P 2 1
H1881 H 0.7642 0.8579 1.0337 0.1090 0.42(3) Uiso R . P 2 2
H891 H 0.8194 0.7183 1.0329 0.1680 0.58(3) Uiso R . P 2 1
H893 H 0.7164 0.7223 1.0120 0.1680 0.58(3) Uiso R . P 2 1
H892 H 0.8023 0.7196 0.9906 0.1680 0.58(3) Uiso R . P 2 1
H1891 H 0.8755 0.7581 1.0322 0.1530 0.42(3) Uiso R . P 2 2
H1892 H 0.8028 0.7397 0.9977 0.1530 0.42(3) Uiso R . P 2 2
H1893 H 0.8971 0.7851 0.9941 0.1530 0.42(3) Uiso R . P 2 2
H902 H 0.9200 0.8507 1.0407 0.1450 0.58(3) Uiso R . P 2 1
H901 H 0.8899 0.9261 1.0155 0.1450 0.58(3) Uiso R . P 2 1
H903 H 0.9207 0.8429 0.9990 0.1451 0.58(3) Uiso R . P 2 1
H1902 H 0.9106 0.9251 1.0459 0.1509 0.42(3) Uiso R . P 2 2
H1901 H 0.8342 0.9872 1.0281 0.1510 0.42(3) Uiso R . P 2 2
H1903 H 0.9058 0.9485 1.0051 0.1510 0.42(3) Uiso R . P 2 2
H2062 H 0.3345 1.0372 0.6389 0.0850 1.0000 Uiso R . . . .
H2061 H 0.3709 1.0853 0.6070 0.0850 1.0000 Uiso R . . . .
H2221 H 0.3110 1.2664 0.5896 0.1070 1.0000 Uiso R . . . .
H2231 H 0.3285 1.3251 0.5352 0.1258 1.0000 Uiso R . . . .
H2241 H 0.2463 1.2823 0.4817 0.1300 1.0000 Uiso R . . . .
H2251 H 0.1470 1.1708 0.4819 0.1089 1.0000 Uiso R . . . .
H2261 H 0.1282 1.1060 0.5354 0.0950 1.0000 Uiso R . . . .
H2321 H 0.3659 1.1528 0.6693 0.0979 1.0000 Uiso R . . . .
H2331 H 0.3898 1.2471 0.7159 0.1128 1.0000 Uiso R . . . .
H2341 H 0.2854 1.3539 0.7194 0.1149 1.0000 Uiso R . . . .
H2351 H 0.1483 1.3604 0.6765 0.1219 1.0000 Uiso R . . . .
H2361 H 0.1215 1.2633 0.6315 0.1129 1.0000 Uiso R . . . .
H2421 H 0.2167 0.9172 0.5128 0.1100 1.0000 Uiso R . . . .
H2431 H 0.2531 0.9462 0.4568 0.1339 1.0000 Uiso R . . . .
H2441 H 0.3641 1.0420 0.4485 0.1189 1.0000 Uiso R . . . .
H2451 H 0.4453 1.1106 0.4978 0.0959 1.0000 Uiso R . . . .
H2461 H 0.4169 1.0778 0.5548 0.0869 1.0000 Uiso R . . . .
H2521 H 0.4603 0.8964 0.5557 0.1079 1.0000 Uiso R . . . .
H2531 H 0.5744 0.8022 0.5758 0.1158 1.0000 Uiso R . . . .
H2541 H 0.5912 0.7520 0.6336 0.1168 1.0000 Uiso R . . . .
H2551 H 0.4827 0.7833 0.6706 0.1110 1.0000 Uiso R . . . .
H2561 H 0.4085 0.9046 0.6512 0.1043 1.0000 Uiso R . . . .
H2562 H 0.3463 0.8301 0.6366 0.1044 1.0000 Uiso R . . . .
H2821 H -0.1280 0.9054 0.5911 0.1531 0.547(9) Uiso R . P 1 1
H2831 H -0.1794 1.0158 0.6177 0.2910 0.547(9) Uiso R . P 1 1
H2833 H -0.1646 0.9718 0.6570 0.2910 0.547(9) Uiso R . P 1 1
H2832 H -0.2598 0.9559 0.6291 0.2910 0.547(9) Uiso R . P 1 1
H2841 H -0.1929 0.7749 0.5963 0.2181 0.547(9) Uiso R . P 1 1
H2842 H -0.2349 0.8034 0.6311 0.2181 0.547(9) Uiso R . P 1 1
H2843 H -0.2731 0.8418 0.5930 0.2180 0.547(9) Uiso R . P 1 1
H2851 H 0.0692 0.7319 0.6435 0.1430 0.547(9) Uiso R . P 1 1
H2861 H -0.0710 0.6942 0.6739 0.2530 0.547(9) Uiso R . P 1 1
H2863 H -0.1219 0.6819 0.6340 0.2530 0.547(9) Uiso R . P 1 1
H2862 H -0.0341 0.6273 0.6488 0.2531 0.547(9) Uiso R . P 1 1
H2871 H 0.0101 0.7588 0.5802 0.1879 0.547(9) Uiso R . P 1 1
H2872 H -0.0927 0.7699 0.5879 0.1879 0.547(9) Uiso R . P 1 1
H2873 H -0.0493 0.6818 0.5875 0.1880 0.547(9) Uiso R . P 1 1
H2892 H 0.0788 0.9298 0.7141 0.2590 0.547(9) Uiso R . P 1 1
H2891 H -0.0012 0.9423 0.7378 0.2590 0.547(9) Uiso R . P 1 1
H2893 H 0.0430 0.8545 0.7346 0.2590 0.547(9) Uiso R . P 1 1
H2902 H -0.1819 0.8459 0.6867 0.2970 0.547(9) Uiso R . P 1 1
H2901 H -0.1404 0.8839 0.7266 0.2970 0.547(9) Uiso R . P 1 1
H2903 H -0.1071 0.7921 0.7149 0.2970 0.547(9) Uiso R . P 1 1
H3821 H -0.0680 0.7825 0.5917 0.1410 0.453(9) Uiso R . P 1 2
H3832 H -0.1497 0.7093 0.6376 0.2720 0.453(9) Uiso R . P 1 2
H3831 H -0.2303 0.8088 0.6351 0.2720 0.453(9) Uiso R . P 1 2
H3833 H -0.2335 0.7363 0.5923 0.2720 0.453(9) Uiso R . P 1 2
H3842 H -0.1259 0.9253 0.5785 0.2620 0.453(9) Uiso R . P 1 2
H3841 H -0.2097 0.9055 0.5999 0.2620 0.453(9) Uiso R . P 1 2
H3843 H -0.2023 0.8591 0.5635 0.2620 0.453(9) Uiso R . P 1 2
H3851 H 0.0785 0.7741 0.6718 0.1370 0.453(9) Uiso R . P 1 2
H3862 H -0.1031 0.7260 0.6750 0.2360 0.453(9) Uiso R . P 1 2
H3861 H -0.0447 0.7457 0.7216 0.2360 0.453(9) Uiso R . P 1 2
H3863 H 0.0074 0.6715 0.6925 0.2360 0.453(9) Uiso R . P 1 2
H3872 H 0.1132 0.8554 0.7178 0.1360 0.453(9) Uiso R . P 1 2
H3871 H 0.0187 0.9039 0.7083 0.1360 0.453(9) Uiso R . P 1 2
H3873 H 0.0233 0.8255 0.7328 0.1360 0.453(9) Uiso R . P 1 2
H3881 H -0.0756 0.9949 0.6782 0.1390 0.453(9) Uiso R . P 1 2
H3892 H -0.1491 0.8909 0.7081 0.2150 0.453(9) Uiso R . P 1 2
H3891 H -0.2198 0.9836 0.6963 0.2150 0.453(9) Uiso R . P 1 2
H3893 H -0.2410 0.8907 0.6682 0.2150 0.453(9) Uiso R . P 1 2
H3902 H -0.1126 1.0425 0.6193 0.2110 0.453(9) Uiso R . P 1 2
H3901 H -0.2156 1.0492 0.6394 0.2110 0.453(9) Uiso R . P 1 2
H3903 H -0.2003 0.9666 0.6102 0.2110 0.453(9) Uiso R . P 1 2
H2881 H -0.0710 0.9431 0.6860 0.1611 0.547(9) Uiso R . P 1 1

loop_
_atom_site_aniso_label
_atom_site_aniso_U_11
_atom_site_aniso_U_22
_atom_site_aniso_U_33
_atom_site_aniso_U_23
_atom_site_aniso_U_13
_atom_site_aniso_U_12
C1 0.048(7) 0.062(8) 0.096(10) 0.012(7) -0.023(7) 0.007(6)
C2 0.054(7) 0.076(8) 0.066(8) 0.011(7) -0.006(6) 0.003(6)
Co3 0.0621(10) 0.0739(11) 0.0804(11) 0.0101(9) -0.0074(8) -0.0055(8)
Co4 0.0618(10) 0.0727(11) 0.0847(12) 0.0129(9) -0.0108(8) -0.0049(9)
P5 0.0601(19) 0.062(2) 0.091(2) 0.0068(18) -0.0065(17) -0.0006(16)
C6 0.061(7) 0.061(8) 0.086(8) 0.011(6) 0.003(6) 0.004(6)
P7 0.0578(19) 0.068(2) 0.092(2) 0.0084(18) -0.0055(17) -0.0011(17)
C11 0.062(8) 0.113(11) 0.093(10) 0.003(8) -0.017(8) -0.008(8)
O12 0.082(7) 0.189(11) 0.119(8) 0.028(7) -0.032(6) -0.005(7)
C13 0.073(8) 0.065(9) 0.084(9) 0.005(8) 0.011(6) -0.007(7)
O14 0.106(7) 0.071(6) 0.145(8) -0.010(6) 0.027(6) -0.004(6)
C15 0.076(9) 0.081(10) 0.120(11) 0.016(8) -0.014(8) -0.028(8)
O16 0.114(8) 0.123(9) 0.152(9) 0.020(7) 0.008(7) -0.050(7)
C17 0.074(9) 0.076(9) 0.132(12) 0.032(8) -0.030(8) 0.007(7)
O18 0.104(7) 0.097(7) 0.151(9) 0.036(6) -0.026(7) 0.017(6)
C21 0.054(7) 0.081(11) 0.083(10) 0.011(9) -0.012(7) -0.004(7)
C22 0.065(8) 0.077(10) 0.127(12) -0.007(11) 0.011(8) -0.006(8)
C23 0.059(8) 0.073(12) 0.123(13) 0.000(9) -0.013(8) -0.016(8)
C24 0.053(8) 0.056(10) 0.124(13) -0.013(10) -0.017(8) 0.006(6)
C25 0.067(8) 0.069(10) 0.119(11) 0.000(10) -0.016(7) 0.015(7)
C26 0.072(8) 0.056(10) 0.107(12) 0.019(8) -0.027(8) -0.005(7)
C31 0.063(9) 0.069(8) 0.083(9) 0.012(8) 0.007(7) 0.007(7)
C32 0.086(10) 0.087(10) 0.083(10) -0.006(8) 0.001(9) -0.006(8)
C33 0.108(11) 0.076(9) 0.087(10) 0.014(8) -0.002(10) -0.005(9)
C34 0.084(10) 0.078(9) 0.072(9) 0.001(8) -0.014(7) 0.007(8)
C35 0.079(10) 0.080(9) 0.084(9) -0.004(8) -0.004(8) -0.002(7)
C36 0.063(8) 0.085(9) 0.079(9) 0.006(7) -0.007(8) -0.001(7)
C41 0.050(8) 0.060(8) 0.099(10) 0.009(7) 0.008(7) 0.005(6)
C42 0.070(9) 0.078(9) 0.100(10) 0.023(8) 0.008(8) 0.000(7)
C43 0.057(8) 0.108(11) 0.119(11) 0.047(10) 0.011(9) 0.020(8)
C44 0.061(10) 0.119(12) 0.144(14) 0.060(10) 0.013(9) 0.016(9)
C45 0.068(10) 0.133(12) 0.089(10) 0.037(9) 0.006(8) -0.006(9)
C46 0.059(8) 0.098(10) 0.102(10) 0.009(9) 0.014(9) 0.009(7)
C51 0.072(9) 0.056(9) 0.096(9) 0.004(7) -0.005(7) -0.010(8)
C52 0.063(10) 0.081(12) 0.181(15) 0.002(10) -0.011(9) -0.028(8)
C53 0.087(11) 0.070(10) 0.183(16) 0.012(10) -0.003(10) 0.005(10)
C54 0.085(11) 0.087(12) 0.146(13) -0.015(10) -0.011(9) -0.036(10)
C55 0.061(10) 0.100(13) 0.174(15) -0.037(10) -0.035(9) 0.005(8)
C56 0.064(9) 0.069(9) 0.159(13) -0.003(9) -0.022(8) 0.006(8)
C61 0.065(9) 0.065(8) 0.081(9) 0.003(7) 0.021(8) 0.010(7)
C62 0.063(8) 0.068(8) 0.084(9) 0.016(7) -0.002(8) -0.004(7)
C63 0.064(8) 0.077(9) 0.076(9) 0.010(7) 0.002(8) -0.001(7)
C64 0.061(8) 0.077(9) 0.073(9) 0.012(7) -0.016(8) 0.003(7)
C65 0.055(8) 0.084(9) 0.079(9) 0.014(7) 0.008(8) 0.009(7)
C66 0.056(8) 0.083(9) 0.063(8) 0.012(7) -0.010(7) 0.005(7)
C67 0.059(8) 0.094(10) 0.061(8) 0.004(7) 0.003(7) 0.013(7)
C68 0.054(7) 0.097(10) 0.067(9) -0.005(7) 0.002(7) 0.020(7)
Si81 0.075(2) 0.092(3) 0.071(2) 0.013(2) -0.0095(18) -0.013(2)
C82 0.104(10) 0.114(11) 0.077(9) 0.004(8) 0.018(8) -0.038(9)
C83 0.142(14) 0.180(17) 0.115(12) -0.018(12) 0.036(11) -0.087(13)
C84 0.084(9) 0.173(15) 0.084(10) -0.007(10) -0.005(8) -0.050(10)
C85 0.101(10) 0.117(12) 0.082(10) 0.016(9) 0.024(8) 0.003(9)
C86 0.200(18) 0.108(13) 0.136(14) 0.012(11) 0.058(13) -0.005(12)
C87 0.111(11) 0.109(12) 0.135(13) 0.010(10) 0.033(10) 0.017(9)
C88 0.078(9) 0.106(11) 0.078(11) 0.025(12) -0.007(9) -0.011(10)
C188 0.083(14) 0.097(14) 0.083(13) 0.009(14) -0.020(9) -0.007(9)
C89 0.12(2) 0.105(10) 0.104(17) 0.035(12) -0.015(15) -0.008(12)
C189 0.11(2) 0.085(18) 0.09(2) 0.007(16) -0.038(17) -0.008(16)
C90 0.066(9) 0.12(2) 0.102(16) -0.007(16) -0.009(8) 0.004(11)
C190 0.082(18) 0.10(2) 0.11(2) -0.034(19) -0.018(13) 0.002(15)
C201 0.068(8) 0.103(10) 0.051(7) -0.014(7) -0.009(7) 0.011(7)
C202 0.053(5) 0.097(7) 0.072(7) -0.016(6) -0.022(5) 0.006(5)
Co203 0.0513(9) 0.0823(12) 0.0714(10) -0.0090(9) -0.0077(8) 0.0048(8)
Co204 0.0469(9) 0.0926(12) 0.0770(11) -0.0139(9) -0.0102(8) 0.0121(9)
P205 0.0489(18) 0.079(2) 0.081(2) -0.0169(18) -0.0123(16) 0.0103(16)
C206 0.048(6) 0.085(8) 0.075(8) -0.019(7) -0.005(6) 0.012(6)
P207 0.0488(18) 0.078(2) 0.075(2) -0.0170(18) -0.0092(15) 0.0069(16)
C211 0.053(8) 0.127(14) 0.110(11) -0.014(10) -0.005(7) 0.007(9)
O212 0.111(8) 0.104(8) 0.218(13) 0.008(9) 0.005(8) 0.021(7)
C213 0.052(7) 0.089(9) 0.078(9) -0.010(7) -0.010(7) -0.012(7)
O214 0.070(6) 0.139(8) 0.084(6) -0.010(6) -0.015(5) 0.003(5)
C215 0.038(7) 0.100(10) 0.080(9) -0.010(7) -0.019(6) 0.007(6)
O216 0.049(5) 0.129(7) 0.094(6) 0.006(5) -0.026(5) 0.000(5)
C217 0.047(8) 0.139(13) 0.100(11) -0.031(10) 0.009(7) 0.016(8)
O218 0.079(7) 0.179(11) 0.130(9) -0.056(8) 0.013(6) 0.025(7)
C221 0.050(7) 0.102(11) 0.073(10) 0.001(8) -0.013(7) 0.010(8)
C222 0.071(9) 0.098(11) 0.090(12) -0.004(9) -0.014(8) -0.001(9)
C223 0.100(11) 0.104(11) 0.109(12) 0.002(11) 0.008(11) -0.017(9)
C224 0.105(12) 0.125(14) 0.088(12) 0.005(10) -0.008(10) -0.002(11)
C225 0.064(9) 0.114(12) 0.089(12) -0.010(10) -0.003(8) 0.012(9)
C226 0.052(8) 0.102(10) 0.078(9) 0.006(9) -0.008(8) 0.018(7)
C231 0.054(7) 0.083(9) 0.080(8) -0.022(7) -0.021(7) 0.005(7)
C232 0.068(9) 0.081(9) 0.095(9) -0.043(8) 0.008(8) 0.004(7)
C233 0.080(9) 0.102(11) 0.097(10) -0.033(9) -0.004(8) 0.030(9)
C234 0.094(10) 0.106(12) 0.085(10) -0.050(8) 0.003(9) -0.014(9)
C235 0.090(11) 0.082(10) 0.129(12) -0.040(10) 0.002(10) 0.014(8)
C236 0.070(9) 0.085(10) 0.117(11) -0.027(9) -0.019(8) 0.030(8)
C241 0.050(7) 0.083(9) 0.069(9) -0.013(7) 0.006(7) 0.017(7)
C242 0.061(8) 0.139(12) 0.073(9) -0.032(10) 0.004(8) -0.020(8)
C243 0.073(10) 0.174(16) 0.086(12) -0.024(11) 0.007(8) -0.030(11)
C244 0.057(8) 0.163(14) 0.076(10) -0.022(10) 0.008(8) -0.003(9)
C245 0.055(8) 0.106(10) 0.078(10) -0.015(9) 0.004(8) 0.007(7)
C246 0.061(8) 0.090(10) 0.064(10) -0.018(7) -0.001(6) 0.008(8)
C251 0.059(8) 0.066(8) 0.080(9) -0.015(8) -0.021(7) -0.004(6)
C252 0.061(8) 0.099(10) 0.113(11) -0.002(9) 0.022(9) 0.019(8)
C253 0.062(10) 0.101(11) 0.127(14) -0.012(10) 0.014(9) 0.023(9)
C254 0.053(9) 0.079(10) 0.152(15) -0.032(11) -0.018(10) 0.014(7)
C255 0.065(9) 0.089(10) 0.110(11) -0.022(8) -0.030(9) 0.033(8)
C256 0.060(9) 0.082(9) 0.109(12) -0.040(9) -0.015(8) -0.005(8)
C282 0.063(6) 0.176(14) 0.132(11) 0.000(13) -0.024(8) -0.028(7)
C283 0.075(19) 0.21(2) 0.29(3) 0.00(2) 0.01(2) 0.024(14)
C284 0.071(12) 0.21(2) 0.15(2) 0.056(19) -0.019(13) -0.054(14)
C285 0.111(12) 0.118(6) 0.133(11) -0.006(9) 0.032(10) -0.028(7)
C286 0.17(2) 0.151(10) 0.19(2) 0.06(2) 0.03(2) -0.041(17)
C287 0.15(2) 0.090(16) 0.135(11) -0.022(10) 0.031(14) -0.069(16)
C288 0.130(13) 0.184(15) 0.089(6) -0.030(9) 0.019(6) -0.031(13)
C289 0.19(2) 0.24(3) 0.083(11) -0.030(19) 0.002(13) -0.06(2)
C290 0.17(2) 0.33(3) 0.100(17) -0.03(2) 0.051(14) -0.07(2)
C382 0.078(13) 0.157(15) 0.113(11) -0.027(8) -0.008(8) -0.037(9)
C383 0.14(3) 0.21(3) 0.18(3) -0.02(2) 0.005(19) -0.10(2)
C384 0.13(3) 0.22(3) 0.15(2) 0.02(2) -0.067(16) -0.040(19)
C385 0.093(13) 0.131(12) 0.112(11) 0.007(7) -0.003(9) -0.014(8)
C386 0.18(3) 0.16(2) 0.12(2) 0.018(13) -0.01(2) -0.064(17)
C387 0.097(19) 0.095(18) 0.080(11) 0.036(10) 0.018(13) 0.000(15)
C388 0.082(11) 0.158(13) 0.107(13) -0.011(9) 0.015(9) 0.008(9)
C389 0.13(2) 0.18(3) 0.13(2) 0.034(18) 0.054(15) 0.050(17)
C390 0.11(2) 0.15(2) 0.17(2) 0.05(2) 0.047(17) 0.010(16)
Si381 0.062(4) 0.130(6) 0.080(3) -0.011(3) 0.001(2) -0.015(4)
Si281 0.062(4) 0.130(6) 0.080(3) -0.011(3) 0.001(2) -0.015(4)

loop_
_atom_type_symbol
_atom_type_scat_dispersion_real
_atom_type_scat_dispersion_imag
_atom_type_scat_Cromer_Mann_a1
_atom_type_scat_Cromer_Mann_b1
_atom_type_scat_Cromer_Mann_a2
_atom_type_scat_Cromer_Mann_b2
_atom_type_scat_Cromer_Mann_a3
_atom_type_scat_Cromer_Mann_b3
_atom_type_scat_Cromer_Mann_a4
_atom_type_scat_Cromer_Mann_b4
_atom_type_scat_Cromer_Mann_c
_atom_type_scat_source
Co 0.3494 0.9721 12.2841 4.2791 7.3409 0.2784 4.0034 13.5359 2.3488 71.1692 1.0118 'International Tables Vol C 4.2.6.8 and 6.1.1.4'
C 0.0033 0.0016 2.3100 20.8439 1.0200 10.2075 1.5886 0.5687 0.8650 51.6512 0.2156 'International Tables Vol C 4.2.6.8 and 6.1.1.4'
H 0.0000 0.0000 0.4930 10.5109 0.3229 26.1257 0.1402 3.1424 0.0408 57.7998 0.0030 'International Tables Vol C 4.2.6.8 and 6.1.1.4'
O 0.0106 0.0060 3.0485 13.2771 2.2868 5.7011 1.5463 0.3239 0.8670 32.9089 0.2508 'International Tables Vol C 4.2.6.8 and 6.1.1.4'
P 0.1023 0.0942 6.4345 1.9067 4.1791 27.1570 1.7800 0.5260 1.4908 68.1645 1.1149 'International Tables Vol C 4.2.6.8 and 6.1.1.4'
Si 0.0817 0.0704 6.2915 2.4386 3.0353 32.3337 1.9891 0.6785 1.5410 81.6937 1.1407 'International Tables Vol C 4.2.6.8 and 6.1.1.4'
Cl 0.1484 0.1585 11.4604 0.0104 7.1964 1.1662 6.2556 18.5194 1.6455 47.7784 -9.5574 'International Tables Vol C 4.2.6.8 and 6.1.1.4'

loop_
_geom_angle_atom_site_label_1
_geom_angle_atom_site_label_2
_geom_angle_atom_site_label_3
_geom_angle
_geom_angle_publ_flag
C2 C1 Co3 69.7(6) yes
C2 C1 Co4 69.8(6) yes
Co3 C1 Co4 78.3(4) yes
C2 C1 C61 142.8(11) yes
Co3 C1 C61 135.7(9) yes
Co4 C1 C61 132.4(9) yes
C1 C2 Co3 69.1(6) yes
C1 C2 Co4 69.3(7) yes
Co3 C2 Co4 77.9(4) yes
C1 C2 Si81 138.1(8) yes
Co3 C2 Si81 137.6(6) yes
Co4 C2 Si81 135.5(6) yes
C2 Co3 C1 41.2(4) yes
C2 Co3 Co4 51.3(3) yes
C1 Co3 Co4 51.2(3) yes
C2 Co3 P7 142.8(3) yes
C1 Co3 P7 106.0(4) yes
Co4 Co3 P7 96.86(11) yes
C2 Co3 C11 105.4(5) yes
C1 Co3 C11 143.7(5) yes
Co4 Co3 C11 99.8(4) yes
P7 Co3 C11 97.9(4) yes
C2 Co3 C13 104.8(5) yes
C1 Co3 C13 103.5(5) yes
Co4 Co3 C13 153.1(4) yes
P7 Co3 C13 99.6(4) yes
C11 Co3 C13 98.7(6) yes
C2 Co4 C1 40.9(4) yes
C2 Co4 Co3 50.8(3) yes
C1 Co4 Co3 50.6(3) yes
C2 Co4 P5 138.0(3) yes
C1 Co4 P5 99.2(4) yes
Co3 Co4 P5 97.36(10) yes
C2 Co4 C15 101.1(6) yes
C1 Co4 C15 102.9(5) yes
Co3 Co4 C15 150.2(5) yes
P5 Co4 C15 100.8(5) yes
C2 Co4 C17 108.0(6) yes
C1 Co4 C17 143.9(5) yes
Co3 Co4 C17 97.8(4) yes
P5 Co4 C17 102.4(5) yes
C15 Co4 C17 101.1(6) yes
Co4 P5 C6 109.5(4) yes
Co4 P5 C21 118.8(5) yes
C6 P5 C21 100.6(5) yes
Co4 P5 C31 117.1(4) yes
C6 P5 C31 106.3(6) yes
C21 P5 C31 102.7(5) yes
P5 C6 P7 111.3(6) yes
P5 C6 H61 107.8 no
P7 C6 H61 108.0 no
P5 C6 H62 110.4 no
P7 C6 H62 109.8 no
H61 C6 H62 109.4 no
C6 P7 Co3 112.3(4) yes
C6 P7 C41 103.7(5) yes
Co3 P7 C41 120.4(4) yes
C6 P7 C51 103.8(5) yes
Co3 P7 C51 113.6(4) yes
C41 P7 C51 101.3(5) yes
Co3 C11 O12 179.4(13) yes
Co3 C13 O14 179.3(11) yes
Co4 C15 O16 179.8(13) yes
Co4 C17 O18 179.5(13) yes
P5 C21 C22 120.6(12) yes
P5 C21 C26 120.5(11) yes
C22 C21 C26 118.9(12) yes
C21 C22 C23 120.1(13) yes
C21 C22 H221 120.1 no
C23 C22 H221 119.8 no
C22 C23 C24 120.3(13) yes
C22 C23 H231 119.6 no
C24 C23 H231 120.0 no
C23 C24 C25 120.7(13) yes
C23 C24 H241 119.9 no
C25 C24 H241 119.4 no
C24 C25 C26 119.2(13) yes
C24 C25 H251 120.8 no
C26 C25 H251 120.0 no
C25 C26 C21 120.8(12) yes
C25 C26 H261 120.1 no
C21 C26 H261 119.1 no
P5 C31 C32 125.6(10) yes
P5 C31 C36 116.4(10) yes
C32 C31 C36 118.0(11) yes
C31 C32 C33 120.9(12) yes
C31 C32 H321 119.3 no
C33 C32 H321 119.8 no
C32 C33 C34 119.2(12) yes
C32 C33 H331 120.0 no
C34 C33 H331 120.7 no
C33 C34 C35 122.1(11) yes
C33 C34 H341 119.0 no
C35 C34 H341 118.9 no
C34 C35 C36 118.6(12) yes
C34 C35 H351 120.5 no
C36 C35 H351 120.9 no
C31 C36 C35 121.1(11) yes
C31 C36 H361 119.3 no
C35 C36 H361 119.6 no
P7 C41 C42 121.1(10) yes
P7 C41 C46 121.1(9) yes
C42 C41 C46 117.8(11) yes
C41 C42 C43 122.7(12) yes
C41 C42 H421 118.5 no
C43 C42 H421 118.8 no
C42 C43 C44 117.9(12) yes
C42 C43 H431 121.2 no
C44 C43 H431 120.9 no
C43 C44 C45 122.9(12) yes
C43 C44 H441 118.6 no
C45 C44 H441 118.4 no
C44 C45 C46 118.6(12) yes
C44 C45 H451 121.2 no
C46 C45 H451 120.2 no
C45 C46 C41 120.0(11) yes
C45 C46 H461 119.7 no
C41 C46 H461 120.3 no
P7 C51 C52 115.9(10) yes
P7 C51 C56 125.9(10) yes
C52 C51 C56 117.9(11) yes
C51 C52 C53 122.9(13) yes
C51 C52 H521 118.4 no
C53 C52 H521 118.7 no
C52 C53 C54 118.9(13) yes
C52 C53 H531 120.7 no
C54 C53 H531 120.4 no
C53 C54 C55 120.3(12) yes
C53 C54 H541 120.1 no
C55 C54 H541 119.6 no
C54 C55 C56 119.1(13) yes
C54 C55 H551 120.6 no
C56 C55 H551 120.3 no
C55 C56 C51 120.8(12) yes
C55 C56 H561 119.8 no
C51 C56 H561 119.4 no
C1 C61 C62 177.7(12) yes
C61 C62 C63 173.5(13) yes
C62 C63 C64 174.9(13) yes
C63 C64 C65 174.7(13) yes
C64 C65 C66 177.4(13) yes
C65 C66 C67 177.6(13) yes
C66 C67 C68 177.0(13) yes
C67 C68 C201 173.7(13) yes
C2 Si81 C82 107.7(5) yes
C2 Si81 C85 106.2(5) yes
C82 Si81 C85 117.7(6) yes
C2 Si81 C88 113.1(11) yes
C82 Si81 C88 100.0(8) yes
C85 Si81 C88 112.2(10) yes
C2 Si81 C82 107.7(5) yes
C2 Si81 C85 106.2(5) yes
C82 Si81 C85 117.7(6) yes
C2 Si81 C188 110.9(16) yes
C82 Si81 C188 114.3(13) yes
C85 Si81 C188 99.7(10) yes
Si81 C82 C83 110.8(9) yes
Si81 C82 C84 115.0(9) yes
C83 C82 C84 111.2(11) yes
Si81 C82 H821 105.9 no
C83 C82 H821 106.4 no
C84 C82 H821 107.0 no
C82 C83 H832 108.7 no
C82 C83 H831 109.1 no
H832 C83 H831 109.8 no
C82 C83 H833 109.5 no
H832 C83 H833 109.8 no
H831 C83 H833 109.9 no
C82 C84 H842 108.9 no
C82 C84 H841 109.5 no
H842 C84 H841 109.8 no
C82 C84 H843 109.4 no
H842 C84 H843 109.3 no
H841 C84 H843 109.9 no
Si81 C85 C86 114.3(9) yes
Si81 C85 C87 113.2(9) yes
C86 C85 C87 110.5(12) yes
Si81 C85 H851 106.3 no
C86 C85 H851 105.9 no
C87 C85 H851 105.9 no
C85 C86 H862 109.5 no
C85 C86 H861 109.8 no
H862 C86 H861 109.2 no
C85 C86 H863 109.9 no
H862 C86 H863 109.3 no
H861 C86 H863 109.2 no
C85 C87 H872 109.6 no
C85 C87 H871 109.9 no
H872 C87 H871 109.3 no
C85 C87 H873 109.9 no
H872 C87 H873 109.1 no
H871 C87 H873 109.0 no
Si81 C88 C89 114.1(19) yes
Si81 C88 C90 112.2(19) yes
C89 C88 C90 111(2) yes
Si81 C88 H881 106.0 no
C89 C88 H881 106.6 no
C90 C88 H881 106.4 no
Si81 C188 C189 111(3) yes
Si81 C188 C190 113(3) yes
C189 C188 C190 115(3) yes
Si81 C188 H1881 105.6 no
C189 C188 H1881 106.1 no
C190 C188 H1881 105.6 no
C88 C89 H891 109.2 no
C88 C89 H893 109.2 no
H891 C89 H893 109.8 no
C88 C89 H892 109.3 no
H891 C89 H892 109.5 no
H893 C89 H892 109.7 no
C188 C189 H1891 109.5 no
C188 C189 H1892 109.8 no
H1891 C189 H1892 109.4 no
C188 C189 H1893 109.7 no
H1891 C189 H1893 109.2 no
H1892 C189 H1893 109.3 no
C88 C90 H902 109.1 no
C88 C90 H901 109.6 no
H902 C90 H901 109.4 no
C88 C90 H903 109.8 no
H902 C90 H903 109.3 no
H901 C90 H903 109.7 no
C188 C190 H1902 109.6 no
C188 C190 H1901 109.5 no
H1902 C190 H1901 109.4 no
C188 C190 H1903 109.6 no
H1902 C190 H1903 109.4 no
H1901 C190 H1903 109.4 no
C68 C201 C202 141.9(11) yes
C68 C201 Co203 136.4(8) yes
C202 C201 Co203 70.7(6) yes
C68 C201 Co204 130.8(9) yes
C202 C201 Co204 71.8(7) yes
Co203 C201 Co204 77.9(4) yes
C201 C202 Co203 69.0(6) yes
C201 C202 Co204 68.1(7) yes
Co203 C202 Co204 76.3(4) yes
C201 C202 Si281 138.2(10) yes
Co203 C202 Si281 132.4(8) yes
Co204 C202 Si281 142.2(8) yes
C201 C202 Co203 69.0(6) yes
C201 C202 Co204 68.1(7) yes
Co203 C202 Co204 76.3(4) yes
C201 C202 Si381 138.9(11) yes
Co203 C202 Si381 140.9(8) yes
Co204 C202 Si381 133.0(8) yes
C202 Co203 C201 40.3(4) yes
C202 Co203 Co204 52.2(3) yes
C201 Co203 Co204 50.9(3) yes
C202 Co203 P207 138.5(3) yes
C201 Co203 P207 99.5(4) yes
Co204 Co203 P207 98.58(10) yes
C202 Co203 C211 102.3(6) yes
C201 Co203 C211 105.9(6) yes
Co204 Co203 C211 153.4(5) yes
P207 Co203 C211 98.4(4) yes
C202 Co203 C213 103.3(5) yes
C201 Co203 C213 138.9(5) yes
Co204 Co203 C213 94.4(4) yes
P207 Co203 C213 108.2(4) yes
C211 Co203 C213 99.6(6) yes
C202 Co204 C201 40.1(4) yes
C202 Co204 Co203 51.5(3) yes
C201 Co204 Co203 51.2(3) yes
C202 Co204 P205 135.8(3) yes
C201 Co204 P205 97.7(4) yes
Co203 Co204 P205 95.22(10) yes
C202 Co204 C215 107.6(5) yes
C201 Co204 C215 144.7(5) yes
Co203 Co204 C215 100.5(4) yes
P205 Co204 C215 106.6(4) yes
C202 Co204 C217 101.3(6) yes
C201 Co204 C217 101.5(6) yes
Co203 Co204 C217 150.5(5) yes
P205 Co204 C217 100.3(4) yes
C215 Co204 C217 98.9(5) yes
Co204 P205 C206 110.4(4) yes
Co204 P205 C221 120.2(4) yes
C206 P205 C221 102.5(5) yes
Co204 P205 C231 115.0(4) yes
C206 P205 C231 103.7(5) yes
C221 P205 C231 103.1(6) yes
P205 C206 P207 108.7(5) yes
P205 C206 H2062 108.3 no
P207 C206 H2062 108.8 no
P205 C206 H2061 110.5 no
P207 C206 H2061 111.0 no
H2062 C206 H2061 109.4 no
C206 P207 Co203 107.8(4) yes
C206 P207 C241 105.7(6) yes
Co203 P207 C241 121.6(4) yes
C206 P207 C251 103.5(5) yes
Co203 P207 C251 115.9(4) yes
C241 P207 C251 100.7(6) yes
Co203 C211 O212 177.0(14) yes
Co203 C213 O214 177.2(11) yes
Co204 C215 O216 178.5(11) yes
Co204 C217 O218 179.5(13) yes
P205 C221 C222 121.3(11) yes
P205 C221 C226 119.9(12) yes
C222 C221 C226 118.7(12) yes
C221 C222 C223 118.1(12) yes
C221 C222 H2221 120.7 no
C223 C222 H2221 121.2 no
C222 C223 C224 124.4(14) yes
C222 C223 H2231 117.9 no
C224 C223 H2231 117.7 no
C223 C224 C225 117.1(14) yes
C223 C224 H2241 121.5 no
C225 C224 H2241 121.4 no
C224 C225 C226 121.5(13) yes
C224 C225 H2251 118.9 no
C226 C225 H2251 119.6 no
C221 C226 C225 120.1(12) yes
C221 C226 H2261 119.8 no
C225 C226 H2261 120.1 no
P205 C231 C232 123.2(9) yes
P205 C231 C236 118.2(9) yes
C232 C231 C236 118.5(10) yes
C231 C232 C233 120.5(11) yes
C231 C232 H2321 119.2 no
C233 C232 H2321 120.3 no
C232 C233 C234 121.5(11) yes
C232 C233 H2331 119.6 no
C234 C233 H2331 118.9 no
C233 C234 C235 118.1(11) yes
C233 C234 H2341 120.9 no
C235 C234 H2341 121.0 no
C234 C235 C236 120.5(12) yes
C234 C235 H2351 119.7 no
C236 C235 H2351 119.7 no
C231 C236 C235 120.9(11) yes
C231 C236 H2361 119.4 no
C235 C236 H2361 119.7 no
P207 C241 C242 118.3(11) yes
P207 C241 C246 122.3(10) yes
C242 C241 C246 119.4(11) yes
C241 C242 C243 118.3(12) yes
C241 C242 H2421 120.8 no
C243 C242 H2421 120.9 no
C242 C243 C244 122.4(13) yes
C242 C243 H2431 118.9 no
C244 C243 H2431 118.7 no
C243 C244 C245 119.7(13) yes
C243 C244 H2441 120.3 no
C245 C244 H2441 119.9 no
C244 C245 C246 119.3(12) yes
C244 C245 H2451 120.3 no
C246 C245 H2451 120.4 no
C241 C246 C245 120.9(11) yes
C241 C246 H2461 119.6 no
C245 C246 H2461 119.5 no
P207 C251 C252 124.8(11) yes
P207 C251 C256 118.2(10) yes
C252 C251 C256 117.1(11) yes
C251 C252 C253 120.1(13) yes
C251 C252 H2521 119.9 no
C253 C252 H2521 120.0 no
C252 C253 C254 121.7(13) yes
C252 C253 H2531 118.6 no
C254 C253 H2531 119.7 no
C253 C254 C255 120.6(13) yes
C253 C254 H2541 120.0 no
C255 C254 H2541 119.4 no
C254 C255 C256 118.5(13) yes
C254 C255 H2551 120.8 no
C256 C255 H2551 120.7 no
C251 C256 C255 121.8(12) yes
C251 C256 H2561 106.2 no
C255 C256 H2561 106.2 no
C251 C256 H2562 107.5 no
C255 C256 H2562 106.6 no
H2561 C256 H2562 107.8 no
C283 C282 C284 107(2) yes
C283 C282 Si281 112(2) yes
C284 C282 Si281 114(2) yes
C283 C282 H2821 107.9 no
C284 C282 H2821 107.8 no
Si281 C282 H2821 107.2 no
C282 C283 H2831 108.6 no
C282 C283 H2833 108.8 no
H2831 C283 H2833 110.8 no
C282 C283 H2832 108.4 no
H2831 C283 H2832 110.4 no
H2833 C283 H2832 109.9 no
C282 C284 H2841 109.0 no
C282 C284 H2842 109.1 no
H2841 C284 H2842 110.3 no
C282 C284 H2843 109.2 no
H2841 C284 H2843 109.6 no
H2842 C284 H2843 109.7 no
C286 C285 C287 98(2) yes
C286 C285 Si281 115(2) yes
C287 C285 Si281 98.5(16) yes
C286 C285 H2851 113.1 no
C287 C285 H2851 116.0 no
Si281 C285 H2851 114.5 no
C285 C286 H2861 109.2 no
C285 C286 H2863 109.0 no
H2861 C286 H2863 110.0 no
C285 C286 H2862 108.5 no
H2861 C286 H2862 110.2 no
H2863 C286 H2862 109.9 no
C285 C287 H2871 109.4 no
C285 C287 H2872 110.2 no
H2871 C287 H2872 109.3 no
C285 C287 H2873 109.1 no
H2871 C287 H2873 109.5 no
H2872 C287 H2873 109.3 no
C289 C288 C290 104(2) yes
C289 C288 Si281 130(2) yes
C290 C288 Si281 117(2) yes
C289 C288 H2881 99.1 no
C290 C288 H2881 99.1 no
Si281 C288 H2881 100.0 no
C288 C289 H2892 108.7 no
C288 C289 H2891 109.0 no
H2892 C289 H2891 109.9 no
C288 C289 H2893 109.1 no
H2892 C289 H2893 110.0 no
H2891 C289 H2893 110.1 no
C288 C290 H2902 108.1 no
C288 C290 H2901 108.1 no
H2902 C290 H2901 111.0 no
C288 C290 H2903 108.0 no
H2902 C290 H2903 110.7 no
H2901 C290 H2903 110.8 no
C383 C382 C384 99(3) yes
C383 C382 Si381 111(3) yes
C384 C382 Si381 102(2) yes
C383 C382 H3821 113.9 no
C384 C382 H3821 114.3 no
Si381 C382 H3821 114.8 no
C382 C383 H3832 104.5 no
C382 C383 H3831 104.9 no
H3832 C383 H3831 113.6 no
C382 C383 H3833 104.9 no
H3832 C383 H3833 113.7 no
H3831 C383 H3833 113.8 no
C382 C384 H3842 109.3 no
C382 C384 H3841 109.6 no
H3842 C384 H3841 109.7 no
C382 C384 H3843 109.2 no
H3842 C384 H3843 109.5 no
H3841 C384 H3843 109.4 no
C386 C385 C387 103(3) yes
C386 C385 Si381 119(2) yes
C387 C385 Si381 102.2(19) yes
C386 C385 H3851 109.6 no
C387 C385 H3851 111.2 no
Si381 C385 H3851 111.3 no
C385 C386 H3862 105.8 no
C385 C386 H3861 105.6 no
H3862 C386 H3861 113.3 no
C385 C386 H3863 104.8 no
H3862 C386 H3863 113.2 no
H3861 C386 H3863 113.2 no
C385 C387 H3872 108.7 no
C385 C387 H3871 109.1 no
H3872 C387 H3871 109.9 no
C385 C387 H3873 109.4 no
H3872 C387 H3873 110.1 no
H3871 C387 H3873 109.7 no
C389 C388 C390 111(3) yes
C389 C388 Si381 117(2) yes
C390 C388 Si381 108(2) yes
C389 C388 H3881 106.4 no
C390 C388 H3881 106.8 no
Si381 C388 H3881 106.9 no
C388 C389 H3892 105.5 no
C388 C389 H3891 105.8 no
H3892 C389 H3891 112.7 no
C388 C389 H3893 105.7 no
H3892 C389 H3893 113.5 no
H3891 C389 H3893 112.8 no
C388 C390 H3902 106.7 no
C388 C390 H3901 106.3 no
H3902 C390 H3901 112.2 no
C388 C390 H3903 107.0 no
H3902 C390 H3903 112.0 no
H3901 C390 H3903 112.2 no
C388 Si381 C382 111.2(19) yes
C388 Si381 C385 117.5(19) yes
C382 Si381 C385 108.9(17) yes
C388 Si381 C202 108.3(16) yes
C382 Si381 C202 109.0(16) yes
C385 Si381 C202 101.3(15) yes
C285 Si281 C282 113.1(16) yes
C285 Si281 C202 109.1(13) yes
C282 Si281 C202 105.6(14) yes
C285 Si281 C288 117.2(18) yes
C282 Si281 C288 104.9(16) yes
C202 Si281 C288 106.1(13) yes

loop_
_geom_bond_atom_site_label_1
_geom_bond_atom_site_label_2
_geom_bond_distance
_geom_bond_publ_flag
C1 C2 1.384(14) yes
C1 Co3 1.961(10) yes
C1 Co4 1.979(11) yes
C1 C61 1.384(16) yes
C2 Co3 1.969(10) yes
C2 Co4 1.984(11) yes
C2 Si81 1.883(11) yes
Co3 Co4 2.486(2) yes
Co3 P7 2.225(4) yes
Co3 C11 1.773(13) yes
Co3 C13 1.779(14) yes
Co4 P5 2.223(4) yes
Co4 C15 1.755(13) yes
Co4 C17 1.797(13) yes
P5 C6 1.851(10) yes
P5 C21 1.851(13) yes
P5 C31 1.835(11) yes
C6 P7 1.852(10) yes
C6 H61 0.970 no
C6 H62 0.969 no
P7 C41 1.831(11) yes
P7 C51 1.825(12) yes
C11 O12 1.160(12) yes
C13 O14 1.161(12) yes
C15 O16 1.169(13) yes
C17 O18 1.142(12) yes
C21 C22 1.379(16) yes
C21 C26 1.397(16) yes
C22 C23 1.407(16) yes
C22 H221 0.931 no
C23 C24 1.363(16) yes
C23 H231 0.923 no
C24 C25 1.381(16) yes
C24 H241 0.926 no
C25 C26 1.398(16) yes
C25 H251 0.931 no
C26 H261 0.931 no
C31 C32 1.375(15) yes
C31 C36 1.426(14) yes
C32 C33 1.402(15) yes
C32 H321 0.934 no
C33 C34 1.379(15) yes
C33 H331 0.930 no
C34 C35 1.366(15) yes
C34 H341 0.933 no
C35 C36 1.390(14) yes
C35 H351 0.931 no
C36 H361 0.936 no
C41 C42 1.388(14) yes
C41 C46 1.403(15) yes
C42 C43 1.383(15) yes
C42 H421 0.933 no
C43 C44 1.365(16) yes
C43 H431 0.927 no
C44 C45 1.370(16) yes
C44 H441 0.933 no
C45 C46 1.416(15) yes
C45 H451 0.932 no
C46 H461 0.932 no
C51 C52 1.361(16) yes
C51 C56 1.374(15) yes
C52 C53 1.371(16) yes
C52 H521 0.928 no
C53 C54 1.396(17) yes
C53 H531 0.935 no
C54 C55 1.352(17) yes
C54 H541 0.935 no
C55 C56 1.424(16) yes
C55 H551 0.938 no
C56 H561 0.925 no
C61 C62 1.239(16) yes
C62 C63 1.379(17) yes
C63 C64 1.212(16) yes
C64 C65 1.377(17) yes
C65 C66 1.208(16) yes
C66 C67 1.364(17) yes
C67 C68 1.236(16) yes
C68 C201 1.394(15) yes
Si81 C82 1.917(12) yes
Si81 C85 1.866(14) yes
Si81 C88 1.92(3) yes
Si81 C82 1.917(12) yes
Si81 C85 1.866(14) yes
Si81 C188 1.91(5) yes
C82 C83 1.556(16) yes
C82 C84 1.555(16) yes
C82 H821 0.981 no
C83 H832 0.957 no
C83 H831 0.962 no
C83 H833 0.962 no
C84 H842 0.959 no
C84 H841 0.964 no
C84 H843 0.964 no
C85 C86 1.539(17) yes
C85 C87 1.566(16) yes
C85 H851 0.985 no
C86 H862 0.962 no
C86 H861 0.965 no
C86 H863 0.962 no
C87 H872 0.958 no
C87 H871 0.963 no
C87 H873 0.963 no
C88 C89 1.57(2) yes
C88 C90 1.56(2) yes
C88 H881 0.984 no
C188 C189 1.58(3) yes
C188 C190 1.58(2) yes
C188 H1881 0.982 no
C89 H891 0.960 no
C89 H893 0.962 no
C89 H892 0.961 no
C189 H1891 0.961 no
C189 H1892 0.960 no
C189 H1893 0.963 no
C90 H902 0.960 no
C90 H901 0.960 no
C90 H903 0.965 no
C190 H1902 0.961 no
C190 H1901 0.960 no
C190 H1903 0.961 no
C201 C202 1.361(14) yes
C201 Co203 1.967(10) yes
C201 Co204 1.960(11) yes
C202 Co203 1.988(11) yes
C202 Co204 2.006(12) yes
C202 Si281 1.89(3) yes
C202 Co203 1.988(11) yes
C202 Co204 2.006(12) yes
C202 Si381 1.88(4) yes
Co203 Co204 2.468(2) yes
Co203 P207 2.253(3) yes
Co203 C211 1.710(17) yes
Co203 C213 1.791(12) yes
Co204 P205 2.239(3) yes
Co204 C215 1.805(12) yes
Co204 C217 1.746(14) yes
P205 C206 1.857(10) yes
P205 C221 1.834(12) yes
P205 C231 1.832(11) yes
C206 P207 1.844(10) yes
C206 H2062 0.969 no
C206 H2061 0.969 no
P207 C241 1.841(12) yes
P207 C251 1.854(12) yes
C211 O212 1.181(15) yes
C213 O214 1.145(11) yes
C215 O216 1.138(11) yes
C217 O218 1.172(13) yes
C221 C222 1.400(16) yes
C221 C226 1.401(15) yes
C222 C223 1.378(16) yes
C222 H2221 0.928 no
C223 C224 1.364(17) yes
C223 H2231 0.930 no
C224 C225 1.372(17) yes
C224 H2241 0.930 no
C225 C226 1.391(16) yes
C225 H2251 0.931 no
C226 H2261 0.927 no
C231 C232 1.397(14) yes
C231 C236 1.400(14) yes
C232 C233 1.380(14) yes
C232 H2321 0.930 no
C233 C234 1.384(15) yes
C233 H2331 0.928 no
C234 C235 1.416(16) yes
C234 H2341 0.929 no
C235 C236 1.373(15) yes
C235 H2351 0.933 no
C236 H2361 0.931 no
C241 C242 1.401(14) yes
C241 C246 1.396(15) yes
C242 C243 1.363(16) yes
C242 H2421 0.928 no
C243 C244 1.369(17) yes
C243 H2431 0.929 no
C244 C245 1.383(15) yes
C244 H2441 0.929 no
C245 C246 1.369(14) yes
C245 H2451 0.930 no
C246 H2461 0.926 no
C251 C252 1.393(15) yes
C251 C256 1.412(15) yes
C252 C253 1.378(16) yes
C252 H2521 0.930 no
C253 C254 1.366(17) yes
C253 H2531 0.930 no
C254 C255 1.364(17) yes
C254 H2541 0.928 no
C255 C256 1.402(15) yes
C255 H2551 0.929 no
C256 H2561 0.960 no
C256 H2562 0.965 no
C282 C283 1.60(3) yes
C282 C284 1.53(2) yes
C282 Si281 1.895(17) yes
C282 H2821 0.982 no
C283 H2831 0.984 no
C283 H2833 0.988 no
C283 H2832 0.987 no
C284 H2841 0.963 no
C284 H2842 0.967 no
C284 H2843 0.965 no
C285 C286 1.52(2) yes
C285 C287 1.61(2) yes
C285 Si281 1.908(17) yes
C285 H2851 0.983 no
C286 H2861 0.964 no
C286 H2863 0.962 no
C286 H2862 0.964 no
C287 H2871 0.956 no
C287 H2872 0.958 no
C287 H2873 0.956 no
C288 C289 1.47(2) yes
C288 C290 1.52(2) yes
C288 Si281 1.868(17) yes
C288 H2881 0.981 no
C289 H2892 0.959 no
C289 H2891 0.960 no
C289 H2893 0.959 no
C290 H2902 0.999 no
C290 H2901 0.998 no
C290 H2903 0.999 no
C382 C383 1.59(2) yes
C382 C384 1.55(3) yes
C382 Si381 1.913(18) yes
C382 H3821 0.984 no
C383 H3832 1.183 no
C383 H3831 1.186 no
C383 H3833 1.182 no
C384 H3842 0.967 no
C384 H3841 0.964 no
C384 H3843 0.965 no
C385 C386 1.53(2) yes
C385 C387 1.50(2) yes
C385 Si381 1.903(18) yes
C385 H3851 0.991 no
C386 H3862 1.108 no
C386 H3861 1.108 no
C386 H3863 1.114 no
C387 H3872 0.954 no
C387 H3871 0.960 no
C387 H3873 0.955 no
C388 C389 1.52(2) yes
C388 C390 1.60(3) yes
C388 Si381 1.932(18) yes
C388 H3881 0.981 no
C389 H3892 1.101 no
C389 H3891 1.101 no
C389 H3893 1.106 no
C390 H3902 1.063 no
C390 H3901 1.063 no
C390 H3903 1.060 no

loop_
_geom_hbond_atom_site_label_D
_geom_hbond_atom_site_label_H
_geom_hbond_atom_site_label_A
_geom_hbond_site_symmetry_A
_geom_hbond_angle_DHA
_geom_hbond_distance_DH
_geom_hbond_distance_HA
_geom_hbond_distance_DA
_geom_hbond_publ_flag
C53 H531 O212 4_656 126 0.93 2.41 3.05(3) yes
C189 H1893 O18 . 142 0.96 2.56 3.37(3) yes
C90 H903 O12 . 128 0.97 2.58 3.26(3) yes
C190 H1901 C86 . 131 0.96 2.59 3.31(3) yes
C223 H2231 O12 4_656 166 0.93 2.46 3.37(3) yes
C283 H2833 C288 . 127 0.99 2.40 3.10(3) yes
C283 H2833 C389 . 127 0.99 1.40 2.15(3) yes
C390 H2833 C288 . 132 1.20 2.40 3.32(3) yes
C390 H2833 C389 . 164 1.20 1.40 2.58(3) yes
C284 H2841 C287 . 130 0.96 2.35 3.06(3) yes
C286 H2861 C386 . 135 0.96 1.00 1.81(3) yes
C286 H2863 C383 . 130 0.96 1.66 2.39(3) yes
C287 H2871 C211 . 133 0.96 2.59 3.32(3) yes
C287 H2872 C282 . 131 0.96 2.34 3.06(3) yes
C287 H2872 C284 . 146 0.96 2.22 3.06(3) yes
C287 H2872 C384 . 152 0.96 2.11 2.99(3) yes
C290 H2903 C386 . 124 1.00 1.73 2.44(3) yes
C287 H3821 C282 . 153 0.85 2.28 3.06(3) yes
C287 H3821 C284 . 133 0.85 2.42 3.06(3) yes
C287 H3821 C382 . 138 0.85 0.98 1.71(3) yes
C287 H3821 C384 . 171 0.85 2.15 2.99(3) yes
C383 H3832 C286 . 141 1.18 1.35 2.39(3) yes
C383 H3832 C386 . 127 1.18 2.48 3.34(3) yes
C383 H3833 O14 4_546 135 1.18 2.44 3.38(3) yes
C384 H3841 C283 . 130 0.96 1.53 2.27(3) yes
C386 H3862 C383 . 149 1.11 2.34 3.34(3) yes
C387 H3871 C388 . 133 0.96 2.55 3.28(3) yes
C389 H3892 C289 . 121 1.10 2.50 3.20(3) yes
C290 H3892 C389 . 126 0.77 1.10 1.67(3) yes
C389 H3893 C284 . 128 1.11 2.58 3.38(3) yes
C390 H3902 C215 . 154 1.06 2.46 3.45(3) yes
C390 H3902 C217 . 133 1.06 2.45 3.27(3) yes
C283 H3903 C384 . 121 0.78 1.76 2.27(3) yes
C390 H3903 C284 . 135 1.06 2.38 3.22(3) yes
C390 H3903 C384 . 137 1.06 1.76 2.64(3) yes
C288 H2881 C388 . 122 0.98 1.03 1.76(3) yes
C388 H2881 C289 . 170 1.03 1.89 2.91(3) yes
C388 H2881 C387 . 146 1.03 2.37 3.28(3) yes
C288 H2881 C390 . 132 0.98 2.59 3.32(3) yes

loop_
_platon_squeeze_void_nr
_platon_squeeze_void_average_x
_platon_squeeze_void_average_y
_platon_squeeze_void_average_z
_platon_squeeze_void_volume
_platon_squeeze_void_count_electrons
_platon_squeeze_void_content
1 0.057 0.513 0.613 14 0 ' '
2 0.200 0.151 0.781 142 53 ' '
3 0.069 0.768 0.016 8 0 ' '
4 0.300 0.651 0.719 141 53 ' '
5 0.430 0.268 0.484 8 0 ' '
6 0.443 0.012 0.887 14 0 ' '
7 0.557 -0.013 0.113 14 0 ' '
8 0.700 0.349 0.281 142 53 ' '
9 0.569 0.732 0.516 8 0 ' '
10 0.800 0.849 0.219 141 53 ' '
11 0.943 0.488 0.387 14 0 ' '
12 0.930 0.232 0.984 8 0 ' '
